data_2003535
loop_
_publ_author_name
'Blake, J. L.'
'Cook, D. J.'
'Squattrito, P. J.'
'Howell, B. A.'

_publ_section_title
;
 (Benzobicyclooctatriene)tetracarbonylchromium
;
_journal_issue 6
_journal_name_full 'Acta Crystallographica Section C'
_journal_page_first 1067
_journal_page_last 1069
_journal_paper_doi 10.1107/S0108270194013417
_journal_volume 51
_journal_year 1995
_chemical_formula_sum 'C16 H10 Cr O4'
_chemical_formula_weight 318.25
_space_group_IT_number 14
_symmetry_cell_setting monoclinic
_symmetry_space_group_name_Hall '-P 2yn'
_symmetry_space_group_name_H-M 'P 1 21/n 1'
_atom_type_scat_source 'Cromer & Waber (1974), Cromer (1974)'
_cell_angle_alpha 90
_cell_angle_beta 92.65(4)
_cell_angle_gamma 90
_cell_formula_units_Z 4
_cell_length_a 11.796(8)
_cell_length_b 7.629(4)
_cell_length_c 15.719(5)
_cell_measurement_reflns_used 17
_cell_measurement_temperature 296
_cell_measurement_theta_max 12
_cell_measurement_theta_min 3
_cell_volume 1413.1(13)
_computing_cell_refinement 'MSC/AFC Diffractometer Control Software'
_computing_data_collection
;MSC/AFC Diffractometer Control Software (Molecular Structure Corporation,
1988)
;
_computing_data_reduction 'TEXSAN (Molecular Structure Corporation, 1991)'
_computing_molecular_graphics 'ORTEPII (Johnson, 1976)'
_computing_structure_refinement TEXSAN
_computing_structure_solution 'MITHRIL (Gilmore, 1983); DIRDIF (Beurskens et al., 1984)'
_diffrn_measurement_device 'Rigaku AFC-6S'
_diffrn_measurement_method \w/2\q
_diffrn_radiation_type MoK\a
_diffrn_radiation_wavelength 0.71073
_diffrn_reflns_av_R_equivalents 0.072
_diffrn_reflns_limit_h_max 14
_diffrn_reflns_limit_h_min 0
_diffrn_reflns_limit_k_max 9
_diffrn_reflns_limit_k_min 0
_diffrn_reflns_limit_l_max 19
_diffrn_reflns_limit_l_min -19
_diffrn_reflns_number 2817
_diffrn_reflns_theta_max 25
_diffrn_standards_decay_% <2
_diffrn_standards_interval_count 150
_diffrn_standards_number 3
_exptl_absorpt_coefficient_mu 0.799
_exptl_absorpt_correction_T_max 1.0
_exptl_absorpt_correction_T_min 0.84
_exptl_absorpt_correction_type empirical
_exptl_crystal_colour Yellow-orange
_exptl_crystal_density_diffrn 1.496
_exptl_crystal_description Plate
_exptl_crystal_size_max 0.35
_exptl_crystal_size_mid 0.18
_exptl_crystal_size_min 0.05
_refine_diff_density_max 0.27
_refine_diff_density_min -0.32
_refine_ls_extinction_method none
_refine_ls_goodness_of_fit_obs 1.71
_refine_ls_hydrogen_treatment 'see text'
_refine_ls_number_parameters 190
_refine_ls_number_reflns 1294
_refine_ls_R_factor_obs 0.043
_refine_ls_shift/esd_max 0.01
_refine_ls_structure_factor_coef F
_refine_ls_weighting_details w=4F~o~^2^/\s^2^(F~o~)^2^
_refine_ls_weighting_scheme calc
_refine_ls_wR_factor_obs 0.039
_reflns_number_observed 1294
_reflns_number_total 2681
_reflns_observed_criterion I>3.0\s(I)
_cod_data_source_file cr1157.cif
_cod_data_source_block cr1157a
_cod_depositor_comments
;
The following automatic conversions were performed:

'_refine_ls_weighting_scheme' value 'w=4F~o~^2^/\s^2^(F~o~)^2^' was
changed to 'calc'. New tag '_refine_ls_weighting_details' was
created. The value of the new tag was set to
'w=4F~o~^2^/\s^2^(F~o~)^2^'.

Automatic conversion script
Id: cif_fix_values 3143 2015-03-26 13:38:13Z robertas 
;
_cod_original_cell_volume 1413.0(10)
_cod_original_sg_symbol_H-M 'P 21/n'
_cod_original_formula_sum 'C16 H10 Cr1 O4'
_cod_database_code 2003535

loop_
_symmetry_equiv_pos_as_xyz
x,y,z
1/2+x,1/2-y,1/2+z
-x,-y,-z
1/2-x,1/2+y,1/2-z

loop_
_atom_site_label
_atom_site_fract_x
_atom_site_fract_y
_atom_site_fract_z
_atom_site_B_iso_or_equiv
Cr .22239(7) .2126(1) .42350(6) 3.52(4)
O1 .0217(4) .4123(7) .3470(3) 7.2(3)
O2 .3932(4) -.0807(7) .4516(3) 8.4(3)
O3 .0621(4) -.0912(6) .4195(3) 7.3(3)
O4 .2803(4) .1839(8) .2409(3) 8.7(3)
C1 .2058(4) .5345(7) .5222(3) 3.3(3)
C2 .2743(4) .6019(7) .5987(3) 3.2(3)
C3 .3611(4) .4906(7) .6249(3) 3.4(3)
C4 .3657(4) .3248(7) .5717(3) 3.6(3)
C5 .3724(4) .3815(9) .4779(3) 4.1(3)
C6 .2898(5) .4917(8) .4527(3) 4.0(3)
C7 .1637(4) .3530(7) .5435(3) 3.4(3)
C8 .2482(4) .2412(6) .5694(3) 3.5(3)
C9 .4338(5) .5354(9) .6926(3) 4.6(3)
C10 .4185(5) .697(1) .7329(3) 5.3(3)
C11 .3302(6) .8051(9) .7088(4) 5.3(3)
C12 .2571(5) .7581(7) .6412(4) 4.5(3)
C13 .0993(5) .3431(8) .3776(4) 4.5(3)
C14 .3329(5) .0364(9) .4440(4) 5.2(4)
C15 .1229(5) .0257(8) .4201(4) 4.6(3)
C16 .2600(5) .194(1) .3109(4) 5.4(3)
H1 .1394 .6151 .5009 3.8
H2 .4409 .2435 .5882 4.3
H3 .4593 .3343 .4504 5.0
H4 .2822 .5459 .3963 4.5
H5 .0833 .3246 .5515 3.9
H6 .2260 .1175 .6055 4.2
H7 .5025 .4482 .7220 5.4
H8 .4584 .7090 .7891 6.0
H9 .3311 .9299 .7458 6.0
H10 .1968 .8585 .6217 5.2

loop_
_geom_angle_atom_site_label_1
_geom_angle_atom_site_label_2
_geom_angle_atom_site_label_3
_geom_angle
_geom_angle_publ_flag
C13 Cr C14 163.4(3) yes
C13 Cr C15 85.4(3) yes
C13 Cr C16 83.6(3) yes
C14 Cr C15 83.6(3) yes
C14 Cr C16 85.2(3) yes
C15 Cr C16 95.4(3) yes
C6 Cr C7 61.5(2) yes
C5 Cr C8 61.2(2) yes
C5 C4 C8 100.5(4) yes
C6 C1 C7 101.0(4) yes
C4 C5 C6 113.0(5) yes
C1 C6 C5 114.1(5) yes
C1 C7 C8 113.4(4) yes
C4 C8 C7 113.4(4) yes
C1 C2 C12 126.4(5) yes
C4 C3 C9 126.5(5) yes
C5 Cr C6 33.5(2) no
C5 Cr C7 72.1(2) no
C5 Cr C13 114.2(2) no
C5 Cr C14 79.9(2) no
C5 Cr C15 155.9(3) no
C5 Cr C16 100.5(2) no
C6 Cr C8 71.8(2) no
C6 Cr C13 80.8(2) no
C2 C1 C6 107.4(4) no
C2 C1 C7 107.7(4) no
C1 C2 C3 113.0(5) no
C3 C2 C12 120.6(5) no
C2 C3 C4 113.2(4) no
C2 C3 C9 120.3(5) no
C3 C9 C10 118.6(6) no
C9 C10 C11 121.2(6) no
C10 C11 C12 119.7(6) no
C2 C12 C11 119.5(6) no
Cr C13 O1 175.3(6) no
Cr C14 O2 173.3(6) no
Cr C15 O3 178.6(6) no
Cr C16 O4 178.2(6) no
C6 Cr C14 113.1(2) no
C6 Cr C15 158.4(2) no
C6 Cr C16 99.4(3) no
C7 Cr C8 34.3(2) no
C7 Cr C13 79.1(2) no
C7 Cr C14 115.0(2) no
C7 Cr C15 99.7(2) no
C7 Cr C16 155.9(3) no
C8 Cr C13 113.3(2) no
C8 Cr C14 80.8(2) no
C8 Cr C15 99.0(2) no
C8 Cr C16 158.5(2) no
C3 C4 C5 107.3(5) no
C3 C4 C8 107.8(4) no
Cr C5 C4 97.1(3) no
Cr C5 C6 72.9(3) no
Cr C6 C1 96.3(3) no
Cr C6 C5 73.6(4) no
Cr C7 C1 97.5(3) no
Cr C7 C8 73.1(3) no
Cr C8 C4 98.1(3) no
Cr C8 C7 72.6(3) no

loop_
_geom_bond_atom_site_label_1
_geom_bond_atom_site_label_2
_geom_bond_distance
_geom_bond_publ_flag
Cr C5 2.320(5) yes
Cr C6 2.311(6) yes
Cr C7 2.303(5) yes
Cr C8 2.309(5) yes
Cr C13 1.877(6) yes
Cr C14 1.890(7) yes
Cr C15 1.846(6) yes
Cr C16 1.851(6) yes
C13 O1 1.144(6) yes
C14 O2 1.145(7) yes
C15 O3 1.144(6) yes
C16 O4 1.139(6) yes
C1 C6 1.542(7) yes
C1 C7 1.514(7) yes
C4 C5 1.543(7) yes
C4 C8 1.524(7) yes
C5 C6 1.333(7) yes
C7 C8 1.360(6) yes
C1 C2 1.508(6) no
C2 C3 1.379(7) no
C2 C12 1.386(7) no
C3 C4 1.519(7) no
C3 C9 1.379(7) no
C9 C10 1.399(9) no
C10 C11 1.370(8) no
C11 C12 1.384(7) no
C1 H1 1.039 no
C4 H2 1.103 no
C5 H3 1.186 no
C6 H4 .979 no
C7 H5 .986 no
C8 H6 1.138 no
C9 H7 1.131 no
C10 H8 .986 no
C11 H9 1.115 no
C12 H10 1.080 no
